data_7208441
loop_
_publ_author_name
'Minkov, Vasily S.'
'Boldyreva, Elena V.'
'Drebushchak, Tatiana N.'
'G\"orbitz, Carl Henrik'

_publ_section_title
;
 Stabilizing structures of cysteine-containing crystals with respect to
 variations of temperature and pressure by immobilizing amino acid side
 chains
;
_journal_issue 18
_journal_name_full CrystEngComm
_journal_page_first 5943
_journal_paper_doi 10.1039/c2ce25241d
_journal_volume 14
_journal_year 2012
_chemical_absolute_configuration rmad
_chemical_formula_moiety 'C3 H8 N O2 S, C2 H O4'
_chemical_formula_sum 'C5 H9 N O6 S'
_chemical_formula_weight 211.20
_chemical_name_common 'DL-cysteinium semioxalate'
_space_group_IT_number 2
_symmetry_cell_setting triclinic
_symmetry_Int_Tables_number 2
_symmetry_space_group_name_Hall '-P 1'
_symmetry_space_group_name_H-M 'P -1'
_atom_sites_solution_hydrogens geom
_atom_sites_solution_primary direct
_atom_sites_solution_secondary difmap
_audit_creation_method SHELXL-97
_cell_angle_alpha 109.516(4)
_cell_angle_beta 102.251(3)
_cell_angle_gamma 100.096(3)
_cell_formula_units_Z 2
_cell_length_a 5.66521(18)
_cell_length_b 8.9987(4)
_cell_length_c 9.7696(5)
_cell_measurement_temperature 275(2)
_cell_volume 442.06(4)
_computing_structure_refinement 'SHELXL-97 (Sheldrick, 1997)'
_computing_structure_solution 'SHELXS-97 (Sheldrick, 1990)'
_diffrn_ambient_temperature 275(2)
_diffrn_measured_fraction_theta_full 0.998
_diffrn_measured_fraction_theta_max 0.998
_diffrn_radiation_monochromator graphite
_diffrn_radiation_probe x-ray
_diffrn_radiation_source 'fine-focus sealed tube'
_diffrn_radiation_type MoK\a
_diffrn_radiation_wavelength 0.71073
_diffrn_reflns_av_R_equivalents 0.0284
_diffrn_reflns_av_sigmaI/netI 0.0184
_diffrn_reflns_limit_h_max 8
_diffrn_reflns_limit_h_min -8
_diffrn_reflns_limit_k_max 12
_diffrn_reflns_limit_k_min -12
_diffrn_reflns_limit_l_max 13
_diffrn_reflns_limit_l_min -13
_diffrn_reflns_number 14650
_diffrn_reflns_theta_full 30.51
_diffrn_reflns_theta_max 30.51
_diffrn_reflns_theta_min 3.82
_exptl_absorpt_coefficient_mu 0.366
_exptl_absorpt_correction_T_max 0.9678
_exptl_absorpt_correction_T_min 0.8525
_exptl_absorpt_correction_type multi-scan
_exptl_absorpt_process_details 'CrysAlis RED (Oxford Diffraction, 2008)'
_exptl_crystal_colour colorless
_exptl_crystal_density_diffrn 1.587
_exptl_crystal_density_method 'not measured'
_exptl_crystal_description plate
_exptl_crystal_F_000 220
_exptl_crystal_size_max 0.45
_exptl_crystal_size_mid 0.26
_exptl_crystal_size_min 0.09
_refine_diff_density_max 0.395
_refine_diff_density_min -0.400
_refine_diff_density_rms 0.050
_refine_ls_extinction_method none
_refine_ls_goodness_of_fit_ref 1.064
_refine_ls_hydrogen_treatment mixed
_refine_ls_matrix_type full
_refine_ls_number_parameters 124
_refine_ls_number_reflns 2686
_refine_ls_number_restraints 1
_refine_ls_restrained_S_all 1.065
_refine_ls_R_factor_all 0.0412
_refine_ls_R_factor_gt 0.0356
_refine_ls_shift/su_max 0.000
_refine_ls_shift/su_mean 0.000
_refine_ls_structure_factor_coef Fsqd
_refine_ls_weighting_details 'calc w=1/[\s^2^(Fo^2^)+(0.0558P)^2^+0.0767P] where P=(Fo^2^+2Fc^2^)/3'
_refine_ls_weighting_scheme calc
_refine_ls_wR_factor_gt 0.0976
_refine_ls_wR_factor_ref 0.1016
_reflns_number_gt 2373
_reflns_number_total 2686
_reflns_threshold_expression >2sigma(I)
_cod_data_source_file c2ce25241d.txt
_cod_data_source_block DL-cys_ox_11_275K
_cod_database_code 7208441

loop_
_symmetry_equiv_pos_as_xyz
'x, y, z'
'-x, -y, -z'

loop_
_atom_site_label
_atom_site_type_symbol
_atom_site_fract_x
_atom_site_fract_y
_atom_site_fract_z
_atom_site_U_iso_or_equiv
_atom_site_adp_type
_atom_site_occupancy
_atom_site_symmetry_multiplicity
_atom_site_calc_flag
_atom_site_refinement_flags
S1 S 0.86288(6) 0.39752(4) 0.24215(5) 0.04275(12) Uani 1 1 d D
H1S H 0.768(4) 0.406(2) 0.1297(18) 0.051 Uiso 1 1 d D
N1 N 0.51749(18) 0.08508(13) 0.25535(11) 0.0270(2) Uani 1 1 d .
H2N H 0.3975 -0.0073 0.2247 0.032 Uiso 1 1 calc R
H1N H 0.5990 0.1147 0.3528 0.032 Uiso 1 1 calc R
H3N H 0.6242 0.0694 0.2003 0.032 Uiso 1 1 calc R
C1 C 0.5943(2) 0.38282(16) 0.31391(14) 0.0318(2) Uani 1 1 d .
H12 H 0.6520 0.4065 0.4217 0.038 Uiso 1 1 calc R
H11 H 0.5122 0.4655 0.3017 0.038 Uiso 1 1 calc R
C2 C 0.4033(2) 0.21619(15) 0.23566(12) 0.0254(2) Uani 1 1 d .
H2 H 0.2687 0.2193 0.2843 0.031 Uiso 1 1 calc R
O2 O 0.24627(17) 0.03144(12) -0.02447(10) 0.0339(2) Uani 1 1 d .
O1 O 0.22857(19) 0.29140(12) 0.03678(10) 0.0379(2) Uani 1 1 d .
H1O H 0.1439 0.2583 -0.0520 0.045 Uiso 1 1 calc R
O3 O 0.64829(14) 0.19225(12) 0.57234(9) 0.0319(2) Uani 1 1 d .
C3 C 0.28486(19) 0.16867(15) 0.06685(12) 0.0257(2) Uani 1 1 d .
O5 O 1.28386(15) 0.21400(12) 0.69548(10) 0.0317(2) Uani 1 1 d .
H5O H 1.3968 0.2098 0.6550 0.038 Uiso 1 1 calc R
C4 C 0.84772(19) 0.19673(13) 0.66037(12) 0.0228(2) Uani 1 1 d .
O4 O 0.87253(15) 0.19521(12) 0.78930(10) 0.0326(2) Uani 1 1 d .
C5 C 1.07532(19) 0.19793(14) 0.59634(12) 0.0235(2) Uani 1 1 d .
O6 O 1.05197(17) 0.18113(14) 0.46645(10) 0.0394(2) Uani 1 1 d .

loop_
_atom_site_aniso_label
_atom_site_aniso_U_11
_atom_site_aniso_U_22
_atom_site_aniso_U_33
_atom_site_aniso_U_23
_atom_site_aniso_U_13
_atom_site_aniso_U_12
S1 0.03113(18) 0.03493(19) 0.0593(2) 0.01616(16) 0.01520(15) 0.00334(13)
N1 0.0270(4) 0.0322(5) 0.0227(4) 0.0132(4) 0.0058(3) 0.0062(4)
C1 0.0324(6) 0.0315(6) 0.0262(5) 0.0063(4) 0.0058(4) 0.0086(5)
C2 0.0226(5) 0.0344(6) 0.0207(5) 0.0115(4) 0.0074(4) 0.0082(4)
O2 0.0309(4) 0.0404(5) 0.0255(4) 0.0079(4) 0.0057(3) 0.0100(4)
O1 0.0412(5) 0.0412(5) 0.0285(4) 0.0165(4) -0.0003(4) 0.0113(4)
O3 0.0175(4) 0.0548(6) 0.0255(4) 0.0178(4) 0.0056(3) 0.0109(3)
C3 0.0178(4) 0.0371(6) 0.0232(5) 0.0130(4) 0.0062(4) 0.0066(4)
O5 0.0180(3) 0.0522(5) 0.0311(4) 0.0213(4) 0.0087(3) 0.0125(3)
C4 0.0173(4) 0.0284(5) 0.0229(5) 0.0111(4) 0.0058(3) 0.0047(4)
O4 0.0222(4) 0.0545(6) 0.0267(4) 0.0226(4) 0.0082(3) 0.0085(4)
C5 0.0185(4) 0.0289(5) 0.0252(5) 0.0127(4) 0.0072(4) 0.0063(4)
O6 0.0274(4) 0.0689(7) 0.0269(4) 0.0221(4) 0.0111(3) 0.0142(4)

loop_
_atom_type_symbol
_atom_type_description
_atom_type_scat_dispersion_real
_atom_type_scat_dispersion_imag
_atom_type_scat_source
C C 0.0033 0.0016 'International Tables Vol C Tables 4.2.6.8 and 6.1.1.4'
O O 0.0106 0.0060 'International Tables Vol C Tables 4.2.6.8 and 6.1.1.4'
N N 0.0061 0.0033 'International Tables Vol C Tables 4.2.6.8 and 6.1.1.4'
S S 0.1246 0.1234 'International Tables Vol C Tables 4.2.6.8 and 6.1.1.4'
H H 0.0000 0.0000 'International Tables Vol C Tables 4.2.6.8 and 6.1.1.4'

loop_
_geom_angle_atom_site_label_1
_geom_angle_atom_site_label_2
_geom_angle_atom_site_label_3
_geom_angle
_geom_angle_site_symmetry_1
C1 S1 H1S 98.3(10) .
C2 N1 H2N 109.5 .
C2 N1 H1N 109.5 .
H2N N1 H1N 109.5 .
C2 N1 H3N 109.5 .
H2N N1 H3N 109.5 .
H1N N1 H3N 109.5 .
C2 C1 S1 113.90(8) .
C2 C1 H12 108.8 .
S1 C1 H12 108.8 .
C2 C1 H11 108.8 .
S1 C1 H11 108.8 .
H12 C1 H11 107.7 .
N1 C2 C3 108.18(9) .
N1 C2 C1 111.02(9) .
C3 C2 C1 114.17(10) .
N1 C2 H2 107.7 .
C3 C2 H2 107.7 .
C1 C2 H2 107.7 .
C3 O1 H1O 109.5 .
O2 C3 O1 125.91(10) .
O2 C3 C2 122.05(11) .
O1 C3 C2 112.03(10) .
C5 O5 H5O 109.5 .
O4 C4 O3 125.48(10) .
O4 C4 C5 119.17(9) .
O3 C4 C5 115.31(9) .
O6 C5 O6 0.0 1
O6 C5 O5 125.63(10) .
O6 C5 C4 121.02(9) .
O5 C5 C4 113.32(9) .

loop_
_geom_bond_atom_site_label_1
_geom_bond_atom_site_label_2
_geom_bond_distance
S1 C1 1.8079(14)
S1 H1S 1.150(14)
N1 C2 1.4880(15)
N1 H2N 0.8900
N1 H1N 0.8900
N1 H3N 0.8900
C1 C2 1.5223(17)
C1 H12 0.9700
C1 H11 0.9700
C2 C3 1.5203(15)
C2 H2 0.9800
O2 C3 1.2063(15)
O1 C3 1.3070(15)
O1 H1O 0.8200
O3 C4 1.2515(12)
O5 C5 1.3098(12)
O5 H5O 0.8200
C4 O4 1.2425(13)
C4 C5 1.5478(14)
C5 O6 1.2018(14)

loop_
_geom_hbond_atom_site_label_D
_geom_hbond_atom_site_label_H
_geom_hbond_atom_site_label_A
_geom_hbond_distance_DH
_geom_hbond_distance_HA
_geom_hbond_distance_DA
_geom_hbond_angle_DHA
_geom_hbond_site_symmetry_A
N1 H1N O3 0.89 1.96 2.8017(13) 157.2 1
N1 H1N O6 0.89 2.45 3.0676(13) 127.2 1
N1 H2N O4 0.89 2.02 2.8872(14) 165.5 2_656
N1 H3N O2 0.89 2.01 2.8586(13) 159.0 2_655
O1 H1O O5 0.82 2.67 3.2664(13) 130.4 1_454
O1 H1O O4 0.82 1.78 2.5658(12) 158.8 1_454
O5 H5O O3 0.82 1.79 2.6051(11) 176.4 1_655

loop_
_geom_torsion_atom_site_label_1
_geom_torsion_atom_site_label_2
_geom_torsion_atom_site_label_3
_geom_torsion_atom_site_label_4
_geom_torsion
S1 C1 C2 N1 60.42(11)
S1 C1 C2 C3 -62.19(12)
N1 C2 C3 O2 15.17(15)
C1 C2 C3 O2 139.32(12)
N1 C2 C3 O1 -166.14(9)
C1 C2 C3 O1 -42.00(13)
O4 C4 C5 O6 171.67(12)
O3 C4 C5 O6 -6.20(17)
O4 C4 C5 O5 -6.57(15)
O3 C4 C5 O5 175.57(10)
